data_9005442
loop_
_publ_author_name
'Koch-Muller M'
'Abs-Wurmbach I'
'Langer, K.'
'Shaw, C.'
'Wirth, R.'
'Gottschalk, M.'

_publ_section_title
;
 Synthetic and natural Fe-Mg chloritoid: structural, spectroscopic and
 thermodynamic studies
 Sample: MKM-97-4
;
_journal_name_full 'European Journal of Mineralogy'
_journal_page_first 293
_journal_page_last 314
_journal_volume 12
_journal_year 2000
_chemical_formula_sum 'Al3.983 Fe1.038 H4 Mg0.97 O14 Si2'
_chemical_name_mineral Chloritoid
_space_group_IT_number 2
_symmetry_space_group_name_Hall '-P 1 (1/2*x+1/2*y,1/2*x-1/2*y,-z)'
_symmetry_space_group_name_H-M 'C -1'
_cell_angle_alpha 96.67
_cell_angle_beta 101.04
_cell_angle_gamma 90.0
_cell_length_a 9.467
_cell_length_b 5.466
_cell_length_c 9.140
_cell_formula_units_Z 2
_cell_volume 460.949
_database_code_amcsd 0006828
_exptl_crystal_density_diffrn 3.409
_cod_original_formula_sum 'Al3.983 Fe1.038 Mg.97 Si2 (O14 H4)'
_cod_database_code 9005442

loop_
_space_group_symop_operation_xyz
x,y,z
1/2+x,1/2+y,z
-x,-y,-z
1/2-x,1/2-y,-z

loop_
_atom_site_label
_atom_site_fract_x
_atom_site_fract_y
_atom_site_fract_z
_atom_site_occupancy
AlM1A 0.25000 0.25000 0.00000 0.98250
FeM1A 0.25000 0.25000 0.00000 0.01750
AlM2A 0.00000 0.50000 0.50000 1.00000
FeM1B 0.08820 0.75010 0.00480 0.51000
MgM1B 0.08820 0.75010 0.00480 0.48500
AlM2B1 0.25000 0.25000 0.50000 1.00000
AlM2B2 0.25000 0.75000 0.50000 1.00000
SiT 0.47480 0.44090 0.31830 1.00000
O-H1A 0.10280 0.41880 0.08800 1.00000
O-H1B 0.26210 0.93110 0.09100 1.00000
O1C 0.43360 0.44380 0.13350 1.00000
O2A 0.38490 0.23060 0.38080 1.00000
O2B 0.39610 0.66820 0.40150 1.00000
O2C 0.13040 0.00550 0.42370 1.00000
O2D 0.14460 0.47750 0.34950 1.00000

loop_
_cod_related_entry_id
_cod_related_entry_database
_cod_related_entry_code
1 AMCSD 0006828
